data_7241794
loop_
_publ_author_name
'Prasad, Ram R. R.'
'Pleass, Charlotte'
'Rigg, Amber L.'
'Cordes, David B.'
'Lozinska, Magdalena M.'
'Georgieva, Veselina M.'
'Hoffmann, Frank'
'Slawin, Alexandra M. Z.'
'Wright, Paul A.'

_publ_section_title
;
 Isoreticular chemistry of scandium analogues of the multicomponent
 metal--organic framework MIL-142
;
_journal_issue 4
_journal_name_full CrystEngComm
_journal_page_first 804
_journal_page_last 812
_journal_paper_doi 10.1039/D0CE01593H
_journal_volume 23
_journal_year 2021
_chemical_absolute_configuration ad
_chemical_formula_moiety 'C58 H38 N O16 Sc3'
_chemical_formula_sum 'C58 H38 N O16 Sc3'
_chemical_formula_weight 1139.80
_space_group_crystal_system hexagonal
_space_group_IT_number 190
_space_group_name_Hall 'P -6c -2c'
_space_group_name_H-M_alt 'P -6 2 c'
_atom_sites_solution_hydrogens geom
_atom_sites_solution_primary direct
_atom_sites_solution_secondary difmap
_audit_creation_date 2020-09-09
_audit_creation_method 'by CrystalStructure 4.3'
_audit_update_record
;
2020-10-20 deposited with the CCDC.	2020-12-01 downloaded from the CCDC.
;
_cell_angle_alpha 90.0000
_cell_angle_beta 90.0000
_cell_angle_gamma 120.0000
_cell_formula_units_Z 6
_cell_length_a 31.8080(16)
_cell_length_b 31.8080(16)
_cell_length_c 16.9754(8)
_cell_measurement_reflns_used 15152
_cell_measurement_temperature 173
_cell_measurement_theta_max 46.90
_cell_measurement_theta_min 18.30
_cell_volume 14873.8(13)
_computing_cell_refinement 'CrystalClear-SM Expert 2.1 b42'
_computing_data_collection 'CrystalClear-SM Expert 2.1 b42 (Rigaku, 2015)'
_computing_data_reduction 'CrystalClear-SM Expert 2.1 b42'
_computing_molecular_graphics 'CrystalStructure 4.3'
_computing_publication_material 'CrystalStructure 4.3 (Rigaku, 2018)'
_computing_structure_refinement 'SHELXL Version 2018/3 (Sheldrick, 2008)'
_computing_structure_solution 'SHELXT Version 2014/5 (Sheldrick, 2014)'
_diffrn_ambient_temperature 173
_diffrn_detector_area_resol_mean 5.814
_diffrn_measured_fraction_theta_full 0.999
_diffrn_measured_fraction_theta_max 0.998
_diffrn_measurement_device_type 'Rigaku XtaLAB P100'
_diffrn_measurement_method \w
_diffrn_radiation_type 'Cu K\a'
_diffrn_radiation_wavelength 1.54187
_diffrn_reflns_av_R_equivalents 0.1139
_diffrn_reflns_av_unetI/netI 0.0466
_diffrn_reflns_Laue_measured_fraction_full 0.999
_diffrn_reflns_Laue_measured_fraction_max 0.998
_diffrn_reflns_limit_h_max 35
_diffrn_reflns_limit_h_min -38
_diffrn_reflns_limit_k_max 38
_diffrn_reflns_limit_k_min -24
_diffrn_reflns_limit_l_max 19
_diffrn_reflns_limit_l_min -20
_diffrn_reflns_number 150898
_diffrn_reflns_point_group_measured_fraction_full 0.998
_diffrn_reflns_point_group_measured_fraction_max 0.995
_diffrn_reflns_theta_full 67.687
_diffrn_reflns_theta_max 68.067
_diffrn_reflns_theta_min 2.778
_diffrn_standards_number 0
_exptl_absorpt_coefficient_mu 2.042
_exptl_absorpt_correction_T_max 0.922
_exptl_absorpt_correction_T_min 0.743
_exptl_absorpt_correction_type multi-scan
_exptl_absorpt_process_details 'REQAB (Rigaku, 1998)'
_exptl_crystal_colour colorless
_exptl_crystal_density_diffrn 0.763
_exptl_crystal_density_method 'not measured'
_exptl_crystal_description prism
_exptl_crystal_F_000 3504.00
_exptl_crystal_recrystallization_method 'solvothermal reaction in DMF/HNO3(aq)'
_exptl_crystal_size_max 0.180
_exptl_crystal_size_mid 0.050
_exptl_crystal_size_min 0.040
_refine_diff_density_max 0.22
_refine_diff_density_min -0.39
_refine_ls_abs_structure_details
;
 Flack x determined using 4073 quotients [(I+)-(I-)]/[(I+)+(I-)]
 (Parsons, Flack and Wagner, Acta Cryst. B69 (2013) 249-259).
;
_refine_ls_abs_structure_Flack 0.046(3)
_refine_ls_extinction_coef 0.00069(9)
_refine_ls_extinction_method SHELXL
_refine_ls_goodness_of_fit_ref 1.037
_refine_ls_hydrogen_treatment constr
_refine_ls_number_parameters 381
_refine_ls_number_reflns 9344
_refine_ls_number_restraints 0
_refine_ls_R_factor_all 0.0414
_refine_ls_R_factor_gt 0.0405
_refine_ls_shift/su_max 0.001
_refine_ls_structure_factor_coef Fsqd
_refine_ls_weighting_details 'w = 1/[\s^2^(Fo^2^)+(0.0839P)^2^+0.4584P] where P=(Fo^2^+2Fc^2^)/3'
_refine_ls_weighting_scheme calc
_refine_ls_wR_factor_gt 0.1114
_refine_ls_wR_factor_ref 0.1124
_reflns_Friedel_coverage 0.884
_reflns_Friedel_fraction_full 0.996
_reflns_Friedel_fraction_max 0.992
_reflns_number_gt 9026
_reflns_number_total 9344
_reflns_threshold_expression F^2^>2.0\s(F^2^)
_cod_data_source_file d0ce01593h2.cif
_cod_data_source_block Sc-BTB
_cod_depositor_comments 'Adding full bibliography for 7241791--7241795.cif.'
_cod_original_sg_symbol_H-M P-62c
_cod_database_code 7241794

loop_
_space_group_symop_id
_space_group_symop_operation_xyz
1 +X,+Y,+Z
2 -Y,+X-Y,+Z
3 -X+Y,-X,+Z
4 +X,+Y,1/2-Z
5 -Y,+X-Y,1/2-Z
6 -X+Y,-X,1/2-Z
7 +Y,+X,1/2+Z
8 -X,-X+Y,1/2+Z
9 +X-Y,-Y,1/2+Z
10 +Y,+X,-Z
11 -X,-X+Y,-Z
12 +X-Y,-Y,-Z

loop_
_atom_site_label
_atom_site_type_symbol
_atom_site_fract_x
_atom_site_fract_y
_atom_site_fract_z
_atom_site_U_iso_or_equiv
_atom_site_adp_type
_atom_site_occupancy
_atom_site_site_symmetry_order
_atom_site_calc_flag
_atom_site_refinement_flags_posn
_atom_site_refinement_flags_adp
_atom_site_refinement_flags_occupancy
_atom_site_disorder_assembly
_atom_site_disorder_group
Sc1 Sc 0.43657(2) 0.50738(2) 0.64651(2) 0.04092(15) Uani 1 1 d . . . . .
Sc2 Sc 0.36264(2) 0.53988(2) 0.750000 0.03682(17) Uani 1 2 d S T P . .
O1 O 0.60350(8) 0.20074(7) 0.33540(10) 0.0491(4) Uani 1 1 d . . . . .
O2 O 0.56492(9) 0.13142(7) 0.40354(11) 0.0569(5) Uani 1 1 d . . . . .
O3 O 0.44051(10) 0.44703(10) 0.68497(13) 0.0653(6) Uani 1 1 d . . . . .
O4 O 0.82982(7) 0.50603(8) 0.34414(11) 0.0496(5) Uani 1 1 d . . . . .
O5 O 0.90265(7) 0.53642(8) 0.40105(12) 0.0580(5) Uani 1 1 d . . . . .
O6 O 0.50851(8) 0.55011(11) 0.68469(13) 0.0643(6) Uani 1 1 d . . . . .
O7 O 0.46634(10) 0.49861(9) 0.53937(12) 0.0647(6) Uani 1 1 d . . . . .
O8 O 0.41089(9) 0.51799(9) 0.750000 0.0359(5) Uani 1 2 d S T P . .
O9 O 0.30313(15) 0.55685(18) 0.750000 0.0793(11) Uani 1 2 d S T P . .
N35 N 0.2166(2) 0.4991(2) 0.750000 0.0957(17) Uani 1 2 d S T P . .
C1 C 0.57885(14) 0.25591(13) 0.750000 0.0396(7) Uani 1 2 d S T P . .
H1 H 0.589141 0.232549 0.750002 0.048 Uiso 1 2 calc R U P . .
C2 C 0.57161(9) 0.27232(9) 0.67866(14) 0.0369(5) Uani 1 1 d . . . . .
C3 C 0.55730(9) 0.30751(9) 0.67900(14) 0.0357(5) Uani 1 1 d . . . . .
H3 H 0.552616 0.319611 0.630606 0.043 Uiso 1 1 calc R U . . .
C4 C 0.54996(12) 0.32473(11) 0.750000 0.0345(6) Uani 1 2 d S T P . .
C5 C 0.57446(9) 0.24931(9) 0.60441(14) 0.0370(5) Uani 1 1 d . . . . .
C6 C 0.59145(9) 0.27497(9) 0.53406(15) 0.0390(5) Uani 1 1 d . . . . .
H6 H 0.601640 0.308593 0.532804 0.047 Uiso 1 1 calc R U . . .
C7 C 0.59371(9) 0.25206(9) 0.46560(14) 0.0386(5) Uani 1 1 d . . . . .
H7 H 0.605660 0.269986 0.418118 0.046 Uiso 1 1 calc R U . . .
C8 C 0.57829(10) 0.20254(9) 0.46726(14) 0.0421(5) Uani 1 1 d . . . . .
C9 C 0.56037(12) 0.17669(10) 0.53673(17) 0.0528(7) Uani 1 1 d . . . . .
H9 H 0.549455 0.142902 0.537794 0.063 Uiso 1 1 calc R U . . .
C10 C 0.55830(12) 0.19955(10) 0.60392(16) 0.0497(6) Uani 1 1 d . . . . .
H10 H 0.545679 0.181264 0.650925 0.060 Uiso 1 1 calc R U . . .
C11 C 0.58244(11) 0.17695(10) 0.39679(15) 0.0451(6) Uani 1 1 d . . . . .
C12 C 0.52857(12) 0.35763(12) 0.750000 0.0374(7) Uani 1 2 d S T P . .
C13 C 0.51654(16) 0.37158(15) 0.68076(18) 0.0700(11) Uani 1 1 d . . . . .
H13 H 0.525380 0.363479 0.632017 0.084 Uiso 1 1 calc R U . . .
C14 C 0.49160(17) 0.39741(16) 0.68054(18) 0.0720(11) Uani 1 1 d . . . . .
H14 H 0.484102 0.407034 0.632002 0.086 Uiso 1 1 calc R U . . .
C15 C 0.47800(14) 0.40883(13) 0.750000 0.0413(7) Uani 1 2 d S T P . .
C16 C 0.45056(14) 0.43599(14) 0.750000 0.0440(8) Uani 1 2 d S T P . .
C17 C 0.80583(14) 0.57037(14) 0.750000 0.0449(8) Uani 1 2 d S T P . .
H17 H 0.835596 0.570164 0.750001 0.054 Uiso 1 2 calc R U P . .
C18 C 0.78467(10) 0.57051(10) 0.67869(14) 0.0423(5) Uani 1 1 d . . . . .
C19 C 0.74111(10) 0.57208(11) 0.67914(16) 0.0450(6) Uani 1 1 d . . . . .
H19 H 0.726564 0.572723 0.630617 0.054 Uiso 1 1 calc R U . . .
C20 C 0.71909(14) 0.57270(15) 0.750000 0.0452(8) Uani 1 2 d S T P . .
C21 C 0.80492(10) 0.56500(10) 0.60293(15) 0.0448(6) Uani 1 1 d . . . . .
C22 C 0.77437(10) 0.53846(10) 0.54120(15) 0.0445(5) Uani 1 1 d . . . . .
H22 H 0.740614 0.527309 0.545267 0.053 Uiso 1 1 calc R U . . .
C23 C 0.79190(10) 0.52799(10) 0.47435(15) 0.0463(6) Uani 1 1 d . . . . .
H23 H 0.770218 0.509470 0.433275 0.056 Uiso 1 1 calc R U . . .
C24 C 0.84124(10) 0.54446(10) 0.46682(15) 0.0455(6) Uani 1 1 d . . . . .
C25 C 0.87257(10) 0.57297(13) 0.52581(19) 0.0590(8) Uani 1 1 d . . . . .
H25 H 0.906510 0.585568 0.520206 0.071 Uiso 1 1 calc R U . . .
C26 C 0.85445(11) 0.58331(13) 0.59368(18) 0.0567(7) Uani 1 1 d . . . . .
H26 H 0.876225 0.603031 0.633797 0.068 Uiso 1 1 calc R U . . .
C27 C 0.85921(9) 0.52824(11) 0.39845(15) 0.0470(6) Uani 1 1 d . . . . .
C28 C 0.67105(15) 0.57099(16) 0.750000 0.0478(8) Uani 1 2 d S T P . .
C29 C 0.6477(2) 0.5684(4) 0.6837(2) 0.154(4) Uani 1 1 d . . . . .
H29 H 0.662548 0.568874 0.634888 0.185 Uiso 1 1 calc R U . . .
C30 C 0.60219(19) 0.5651(3) 0.6825(2) 0.130(3) Uani 1 1 d . . . . .
H30 H 0.587343 0.564487 0.633665 0.156 Uiso 1 1 calc R U . . .
C31 C 0.57953(15) 0.56275(17) 0.750000 0.0509(9) Uani 1 2 d S T P . .
C32 C 0.52906(14) 0.55453(16) 0.750000 0.0483(9) Uani 1 2 d S T P . .
C33 C 0.4694(3) 0.4694(3) 0.500000 0.099(2) Uani 1 2 d S T P . .
H33 H 0.439486 0.439488 0.499996 0.119 Uiso 1 2 calc R U P . .
C34 C 0.2555(2) 0.5414(2) 0.750000 0.0783(15) Uani 1 2 d S T P . .
H34 H 0.248674 0.567257 0.750000 0.094 Uiso 1 2 calc R U P . .
C36 C 0.2190(3) 0.4535(3) 0.750000 0.125(3) Uani 1 2 d S T P . .
H36A H 0.248615 0.459150 0.777140 0.150 Uiso 0.5 1 calc R U P . .
H36B H 0.219517 0.443457 0.695571 0.150 Uiso 0.5 1 calc R U P . .
H36C H 0.190579 0.427849 0.777289 0.150 Uiso 0.5 1 calc R U P . .
C37 C 0.1682(4) 0.4907(4) 0.750000 0.146(4) Uani 1 2 d S T P . .
H37A H 0.167460 0.517754 0.723576 0.175 Uiso 0.5 1 calc R U P . .
H37B H 0.156890 0.488262 0.804421 0.175 Uiso 0.5 1 calc R U P . .
H37C H 0.146913 0.460427 0.722003 0.175 Uiso 0.5 1 calc R U P . .

loop_
_atom_site_aniso_label
_atom_site_aniso_U_11
_atom_site_aniso_U_22
_atom_site_aniso_U_33
_atom_site_aniso_U_23
_atom_site_aniso_U_13
_atom_site_aniso_U_12
Sc1 0.0560(3) 0.0620(3) 0.0254(2) -0.00149(18) -0.00093(18) 0.0450(3)
Sc2 0.0491(4) 0.0507(4) 0.0248(3) 0.000 0.000 0.0355(3)
O1 0.0758(13) 0.0445(9) 0.0307(8) -0.0001(7) 0.0048(9) 0.0329(9)
O2 0.0837(14) 0.0403(10) 0.0373(9) -0.0057(8) 0.0069(10) 0.0239(10)
O3 0.1059(18) 0.0940(16) 0.0434(11) -0.0011(11) -0.0043(11) 0.0854(16)
O4 0.0444(10) 0.0649(12) 0.0374(9) -0.0104(8) 0.0011(8) 0.0258(9)
O5 0.0395(9) 0.0760(14) 0.0502(12) -0.0217(10) 0.0016(8) 0.0227(9)
O6 0.0536(11) 0.1106(19) 0.0417(11) -0.0014(12) -0.0015(9) 0.0509(12)
O7 0.0956(17) 0.0954(16) 0.0369(10) -0.0058(11) 0.0094(10) 0.0732(15)
O8 0.0470(12) 0.0460(12) 0.0257(11) 0.000 0.000 0.0317(10)
O9 0.094(3) 0.140(3) 0.0566(19) 0.000 0.000 0.098(3)
N35 0.067(3) 0.092(3) 0.109(5) 0.000 0.000 0.026(3)
C1 0.0519(19) 0.0462(18) 0.0321(17) 0.000 0.000 0.0331(16)
C2 0.0446(12) 0.0432(12) 0.0308(12) -0.0025(10) -0.0006(9) 0.0279(10)
C3 0.0436(11) 0.0379(11) 0.0311(12) 0.0030(9) -0.0019(9) 0.0246(10)
C4 0.0401(16) 0.0331(15) 0.0356(16) 0.000 0.000 0.0222(13)
C5 0.0466(12) 0.0437(12) 0.0293(11) -0.0012(9) -0.0009(9) 0.0289(10)
C6 0.0444(12) 0.0383(11) 0.0351(12) 0.0002(10) 0.0018(10) 0.0214(10)
C7 0.0458(12) 0.0402(12) 0.0294(11) 0.0004(9) 0.0014(10) 0.0212(10)
C8 0.0537(14) 0.0427(12) 0.0304(12) -0.0038(10) 0.0006(10) 0.0245(11)
C9 0.084(2) 0.0399(13) 0.0372(14) -0.0009(11) 0.0086(13) 0.0326(13)
C10 0.0767(18) 0.0430(13) 0.0343(13) 0.0056(10) 0.0092(12) 0.0335(13)
C11 0.0579(15) 0.0413(13) 0.0341(12) -0.0038(10) 0.0011(11) 0.0232(11)
C12 0.0434(17) 0.0382(16) 0.0373(17) 0.000 0.000 0.0254(14)
C13 0.124(3) 0.104(3) 0.0368(16) 0.0133(16) 0.0178(17) 0.098(3)
C14 0.128(3) 0.114(3) 0.0355(15) 0.0121(16) 0.0085(17) 0.107(3)
C15 0.0532(19) 0.0429(17) 0.0412(18) 0.000 0.000 0.0341(16)
C16 0.054(2) 0.050(2) 0.0407(19) 0.000 0.000 0.0360(17)
C17 0.0441(18) 0.053(2) 0.0424(19) 0.000 0.000 0.0276(16)
C18 0.0433(13) 0.0536(14) 0.0334(12) -0.0008(10) 0.0022(10) 0.0268(11)
C19 0.0491(14) 0.0611(15) 0.0346(13) 0.0002(11) -0.0009(11) 0.0349(12)
C20 0.0449(18) 0.059(2) 0.0379(18) 0.000 0.000 0.0309(17)
C21 0.0439(13) 0.0548(15) 0.0384(13) -0.0005(10) 0.0015(10) 0.0268(12)
C22 0.0414(12) 0.0576(14) 0.0358(12) -0.0009(11) 0.0048(10) 0.0258(11)
C23 0.0438(13) 0.0537(14) 0.0348(13) -0.0017(11) 0.0025(10) 0.0194(11)
C24 0.0423(13) 0.0564(14) 0.0352(13) -0.0053(11) 0.0037(10) 0.0228(11)
C25 0.0399(13) 0.079(2) 0.0506(16) -0.0180(14) 0.0029(12) 0.0241(14)
C26 0.0466(15) 0.0746(19) 0.0435(15) -0.0180(14) -0.0008(12) 0.0262(14)
C27 0.0391(13) 0.0556(14) 0.0403(13) -0.0023(11) 0.0054(11) 0.0192(11)
C28 0.052(2) 0.068(2) 0.0339(17) 0.000 0.000 0.0377(19)
C29 0.107(4) 0.384(12) 0.039(2) 0.018(4) 0.008(2) 0.174(6)
C30 0.098(3) 0.308(9) 0.042(2) 0.008(3) -0.001(2) 0.145(5)
C31 0.045(2) 0.071(3) 0.049(2) 0.000 0.000 0.0380(19)
C32 0.0452(19) 0.062(2) 0.049(2) 0.000 0.000 0.0351(18)
C33 0.137(5) 0.137(5) 0.064(4) -0.0076(16) 0.0076(16) 0.099(6)
C34 0.071(3) 0.075(3) 0.086(4) 0.000 0.000 0.035(3)
C36 0.107(5) 0.083(4) 0.189(10) 0.000 0.000 0.049(4)
C37 0.100(6) 0.142(8) 0.204(12) 0.000 0.000 0.067(6)

loop_
_atom_type_symbol
_atom_type_description
_atom_type_scat_dispersion_real
_atom_type_scat_dispersion_imag
_atom_type_scat_source
C C 0.0181 0.0091
;
International Tables for Crystallography
(Vol. C, Tables 4.2.6.8 and 6.1.1.4)
;
H H 0.0000 0.0000
;
International Tables for Crystallography
(Vol. C, Table 6.1.1.4)
;
N N 0.0311 0.0180
;
International Tables for Crystallography
(Vol. C, Tables 4.2.6.8 and 6.1.1.4)
;
O O 0.0492 0.0322
;
International Tables for Crystallography
(Vol. C, Tables 4.2.6.8 and 6.1.1.4)
;
Sc Sc 0.3119 1.5331
;
International Tables for Crystallography
(Vol. C, Tables 4.2.6.8 and 6.1.1.4)
;

loop_
_geom_angle_atom_site_label_1
_geom_angle_atom_site_label_2
_geom_angle_atom_site_label_3
_geom_angle
_geom_angle_site_symmetry_1
_geom_angle_site_symmetry_3
_geom_angle_publ_flag
O8 Sc1 O2 90.60(8) . 11_666 ?
O8 Sc1 O3 95.50(8) . . ?
O2 Sc1 O3 173.89(8) 11_666 . ?
O8 Sc1 O6 91.38(9) . . ?
O2 Sc1 O6 92.91(11) 11_666 . ?
O3 Sc1 O6 87.22(11) . . ?
O8 Sc1 O5 93.36(9) . 12_566 ?
O2 Sc1 O5 86.86(9) 11_666 12_566 ?
O3 Sc1 O5 92.50(10) . 12_566 ?
O6 Sc1 O5 175.26(9) . 12_566 ?
O8 Sc1 O7 177.66(11) . . ?
O2 Sc1 O7 88.99(8) 11_666 . ?
O3 Sc1 O7 84.93(9) . . ?
O6 Sc1 O7 86.35(10) . . ?
O5 Sc1 O7 88.92(9) 12_566 . ?
O8 Sc1 Sc2 29.36(5) . . ?
O2 Sc1 Sc2 67.33(6) 11_666 . ?
O3 Sc1 Sc2 118.35(7) . . ?
O6 Sc1 Sc2 109.39(7) . . ?
O5 Sc1 Sc2 74.89(6) 12_566 . ?
O7 Sc1 Sc2 151.59(6) . . ?
O8 Sc1 Sc1 30.33(5) . 4_556 ?
O2 Sc1 Sc1 114.04(6) 11_666 4_556 ?
O3 Sc1 Sc1 71.79(6) . 4_556 ?
O6 Sc1 Sc1 71.99(6) . 4_556 ?
O5 Sc1 Sc1 112.41(6) 12_566 4_556 ?
O7 Sc1 Sc1 148.53(6) . 4_556 ?
Sc2 Sc1 Sc1 59.687(9) . 4_556 ?
O8 Sc2 O4 92.61(8) . 12_566 ?
O8 Sc2 O4 92.61(8) . 9_565 ?
O4 Sc2 O4 99.12(13) 12_566 9_565 ?
O8 Sc2 O1 98.69(8) . 8_665 ?
O4 Sc2 O1 166.91(8) 12_566 8_665 ?
O4 Sc2 O1 87.01(8) 9_565 8_665 ?
O8 Sc2 O1 98.69(8) . 11_666 ?
O4 Sc2 O1 87.01(8) 12_566 11_666 ?
O4 Sc2 O1 166.91(8) 9_565 11_666 ?
O1 Sc2 O1 84.78(11) 8_665 11_666 ?
O8 Sc2 O9 174.43(15) . . ?
O4 Sc2 O9 83.79(10) 12_566 . ?
O4 Sc2 O9 83.79(10) 9_565 . ?
O1 Sc2 O9 85.40(11) 8_665 . ?
O1 Sc2 O9 85.40(11) 11_666 . ?
O8 Sc2 Sc1 30.316(9) . . ?
O4 Sc2 Sc1 70.08(6) 12_566 . ?
O4 Sc2 Sc1 115.32(6) 9_565 . ?
O1 Sc2 Sc1 117.77(6) 8_665 . ?
O1 Sc2 Sc1 77.61(5) 11_666 . ?
O9 Sc2 Sc1 149.30(2) . . ?
O8 Sc2 Sc1 30.316(9) . 4_556 ?
O4 Sc2 Sc1 115.32(6) 12_566 4_556 ?
O4 Sc2 Sc1 70.08(6) 9_565 4_556 ?
O1 Sc2 Sc1 77.61(5) 8_665 4_556 ?
O1 Sc2 Sc1 117.78(6) 11_666 4_556 ?
O9 Sc2 Sc1 149.29(2) . 4_556 ?
Sc1 Sc2 Sc1 60.627(17) . 4_556 ?
C11 O1 Sc2 123.70(17) . 8_654 ?
C11 O2 Sc1 144.21(19) . 11_656 ?
C16 O3 Sc1 132.6(2) . . ?
C27 O4 Sc2 138.08(19) . 9_664 ?
C27 O5 Sc1 126.99(19) . 12_666 ?
C32 O6 Sc1 133.0(2) . . ?
C33 O7 Sc1 142.9(4) . . ?
Sc2 O8 Sc1 120.32(5) . . ?
Sc2 O8 Sc1 120.32(5) . 4_556 ?
Sc1 O8 Sc1 119.34(10) . 4_556 ?
C34 O9 Sc2 149.3(4) . . ?
C34 N35 C37 125.1(8) . . ?
C34 N35 C36 121.6(7) . . ?
C37 N35 C36 113.3(7) . . ?
C2 C1 C2 122.3(3) . 4_556 ?
C2 C1 H1 118.9 . . ?
C2 C1 H1 118.9 4_556 . ?
C1 C2 C3 118.6(2) . . ?
C1 C2 C5 119.7(2) . . ?
C3 C2 C5 121.4(2) . . ?
C4 C3 C2 120.2(2) . . ?
C4 C3 H3 119.9 . . ?
C2 C3 H3 119.9 . . ?
C3 C4 C3 120.1(3) 4_556 . ?
C3 C4 C12 119.76(15) 4_556 . ?
C3 C4 C12 119.76(15) . . ?
C6 C5 C10 118.2(2) . . ?
C6 C5 C2 122.7(2) . . ?
C10 C5 C2 119.0(2) . . ?
C7 C6 C5 121.0(2) . . ?
C7 C6 H6 119.5 . . ?
C5 C6 H6 119.5 . . ?
C6 C7 C8 119.5(2) . . ?
C6 C7 H7 120.2 . . ?
C8 C7 H7 120.2 . . ?
C9 C8 C7 119.6(2) . . ?
C9 C8 C11 118.8(2) . . ?
C7 C8 C11 121.5(2) . . ?
C10 C9 C8 120.5(2) . . ?
C10 C9 H9 119.8 . . ?
C8 C9 H9 119.8 . . ?
C9 C10 C5 121.1(2) . . ?
C9 C10 H10 119.4 . . ?
C5 C10 H10 119.4 . . ?
O1 C11 O2 123.7(2) . . ?
O1 C11 C8 120.0(2) . . ?
O2 C11 C8 116.2(2) . . ?
C13 C12 C13 117.3(3) 4_556 . ?
C13 C12 C4 121.25(16) 4_556 . ?
C13 C12 C4 121.24(16) . . ?
C12 C13 C14 121.5(3) . . ?
C12 C13 H13 119.3 . . ?
C14 C13 H13 119.3 . . ?
C15 C14 C13 120.1(3) . . ?
C15 C14 H14 119.9 . . ?
C13 C14 H14 119.9 . . ?
C14 C15 C14 119.3(3) . 4_556 ?
C14 C15 C16 120.30(16) . . ?
C14 C15 C16 120.30(16) 4_556 . ?
O3 C16 O3 124.5(3) . 4_556 ?
O3 C16 C15 117.76(16) . . ?
O3 C16 C15 117.76(16) 4_556 . ?
C18 C17 C18 121.7(3) . 4_556 ?
C18 C17 H17 119.2 . . ?
C18 C17 H17 119.2 4_556 . ?
C17 C18 C19 118.8(2) . . ?
C17 C18 C21 121.0(3) . . ?
C19 C18 C21 120.0(2) . . ?
C20 C19 C18 120.9(2) . . ?
C20 C19 H19 119.6 . . ?
C18 C19 H19 119.6 . . ?
C19 C20 C19 118.9(3) . 4_556 ?
C19 C20 C28 120.52(17) . . ?
C19 C20 C28 120.52(17) 4_556 . ?
C26 C21 C22 118.1(2) . . ?
C26 C21 C18 121.0(2) . . ?
C22 C21 C18 120.7(2) . . ?
C23 C22 C21 121.6(2) . . ?
C23 C22 H22 119.2 . . ?
C21 C22 H22 119.2 . . ?
C22 C23 C24 120.1(3) . . ?
C22 C23 H23 119.9 . . ?
C24 C23 H23 119.9 . . ?
C25 C24 C23 119.2(2) . . ?
C25 C24 C27 120.9(2) . . ?
C23 C24 C27 119.7(2) . . ?
C24 C25 C26 120.2(3) . . ?
C24 C25 H25 119.9 . . ?
C26 C25 H25 119.9 . . ?
C21 C26 C25 120.6(3) . . ?
C21 C26 H26 119.7 . . ?
C25 C26 H26 119.7 . . ?
O4 C27 O5 124.7(2) . . ?
O4 C27 C24 117.4(2) . . ?
O5 C27 C24 117.8(2) . . ?
C29 C28 C29 115.8(5) . 4_556 ?
C29 C28 C20 122.0(2) . . ?
C29 C28 C20 122.0(2) 4_556 . ?
C28 C29 C30 122.8(4) . . ?
C28 C29 H29 118.6 . . ?
C30 C29 H29 118.6 . . ?
C31 C30 C29 120.2(4) . . ?
C31 C30 H30 119.9 . . ?
C29 C30 H30 119.9 . . ?
C30 C31 C30 118.1(4) 4_556 . ?
C30 C31 C32 120.9(2) 4_556 . ?
C30 C31 C32 120.9(2) . . ?
O6 C32 O6 123.5(3) . 4_556 ?
O6 C32 C31 118.23(17) . . ?
O6 C32 C31 118.23(17) 4_556 . ?
O7 C33 O7 138.9(10) . 10_556 ?
O7 C33 H33 110.6 . . ?
O7 C33 H33 110.6 10_556 . ?
N35 C34 O9 134.4(6) . . ?
N35 C34 H34 112.8 . . ?
O9 C34 H34 112.8 . . ?
N35 C36 H36A 109.5 . . ?
N35 C36 H36B 109.5 . . ?
H36A C36 H36B 109.5 . . ?
N35 C36 H36C 109.5 . . ?
H36A C36 H36C 109.5 . . ?
H36B C36 H36C 109.5 . . ?
N35 C36 H36A 109.5(13) . 4_556 ?
H36A C36 H36A 56.1 . 4_556 ?
H36B C36 H36A 56.4 . 4_556 ?
H36C C36 H36A 141.1 . 4_556 ?
N35 C36 H36B 109.475(9) . 4_556 ?
H36A C36 H36B 56.4 . 4_556 ?
H36B C36 H36B 141.1 . 4_556 ?
H36C C36 H36B 56.1 . 4_556 ?
H36A C36 H36B 109.5 4_556 4_556 ?
N35 C36 H36C 109.5(13) . 4_556 ?
H36A C36 H36C 141.1 . 4_556 ?
H36B C36 H36C 56.1 . 4_556 ?
H36C C36 H36C 56.4 . 4_556 ?
H36A C36 H36C 109.5 4_556 4_556 ?
H36B C36 H36C 109.5 4_556 4_556 ?
N35 C37 H37A 109.5 . . ?
N35 C37 H37B 109.5 . . ?
H37A C37 H37B 109.5 . . ?
N35 C37 H37C 109.5 . . ?
H37A C37 H37C 109.5 . . ?
H37B C37 H37C 109.5 . . ?
N35 C37 H37A 109.5(14) . 4_556 ?
H37A C37 H37A 54.5 . 4_556 ?
H37B C37 H37A 58.0 . 4_556 ?
H37C C37 H37A 141.0 . 4_556 ?
N35 C37 H37B 109.47(6) . 4_556 ?
H37A C37 H37B 58.0 . 4_556 ?
H37B C37 H37B 141.0 . 4_556 ?
H37C C37 H37B 54.5 . 4_556 ?
H37A C37 H37B 109.5 4_556 4_556 ?
N35 C37 H37C 109.5(14) . 4_556 ?
H37A C37 H37C 141.0 . 4_556 ?
H37B C37 H37C 54.5 . 4_556 ?
H37C C37 H37C 58.0 . 4_556 ?
H37A C37 H37C 109.5 4_556 4_556 ?
H37B C37 H37C 109.5 4_556 4_556 ?

loop_
_geom_bond_atom_site_label_1
_geom_bond_atom_site_label_2
_geom_bond_distance
_geom_bond_site_symmetry_2
_geom_bond_publ_flag
Sc1 O8 2.0353(12) . ?
Sc1 O2 2.085(2) 11_666 ?
Sc1 O3 2.090(2) . ?
Sc1 O6 2.096(2) . ?
Sc1 O5 2.117(2) 12_566 ?
Sc1 O7 2.133(2) . ?
Sc1 Sc2 3.4807(7) . ?
Sc1 Sc1 3.5137(8) 4_556 ?
Sc2 O8 1.977(2) . ?
Sc2 O4 2.0997(19) 12_566 ?
Sc2 O4 2.0997(19) 9_565 ?
Sc2 O1 2.150(2) 8_665 ?
Sc2 O1 2.150(2) 11_666 ?
Sc2 O9 2.212(3) . ?
O1 C11 1.265(3) . ?
O2 C11 1.270(3) . ?
O3 C16 1.248(3) . ?
O4 C27 1.250(3) . ?
O5 C27 1.272(3) . ?
O6 C32 1.259(3) . ?
O7 C33 1.188(4) . ?
O9 C34 1.340(7) . ?
N35 C34 1.295(8) . ?
N35 C37 1.425(11) . ?
N35 C36 1.491(10) . ?
C1 C2 1.383(3) . ?
C1 C2 1.383(3) 4_556 ?
C1 H1 0.9500 . ?
C2 C3 1.403(3) . ?
C2 C5 1.483(3) . ?
C3 C4 1.391(3) . ?
C3 H3 0.9500 . ?
C4 C12 1.507(4) . ?
C5 C6 1.394(4) . ?
C5 C10 1.399(4) . ?
C6 C7 1.393(4) . ?
C6 H6 0.9500 . ?
C7 C8 1.396(4) . ?
C7 H7 0.9500 . ?
C8 C9 1.387(4) . ?
C8 C11 1.490(3) . ?
C9 C10 1.372(4) . ?
C9 H9 0.9500 . ?
C10 H10 0.9500 . ?
C12 C13 1.376(3) 4_556 ?
C12 C13 1.376(3) . ?
C13 C14 1.399(4) . ?
C13 H13 0.9500 . ?
C14 C15 1.366(3) . ?
C14 H14 0.9500 . ?
C15 C16 1.504(5) . ?
C17 C18 1.386(3) . ?
C17 C18 1.386(3) 4_556 ?
C17 H17 0.9500 . ?
C18 C19 1.411(4) . ?
C18 C21 1.487(4) . ?
C19 C20 1.397(3) . ?
C19 H19 0.9500 . ?
C20 C28 1.502(5) . ?
C21 C26 1.389(4) . ?
C21 C22 1.391(4) . ?
C22 C23 1.377(4) . ?
C22 H22 0.9500 . ?
C23 C24 1.390(4) . ?
C23 H23 0.9500 . ?
C24 C25 1.384(4) . ?
C24 C27 1.495(4) . ?
C25 C26 1.399(4) . ?
C25 H25 0.9500 . ?
C26 H26 0.9500 . ?
C28 C29 1.329(5) . ?
C28 C29 1.329(5) 4_556 ?
C29 C30 1.397(6) . ?
C29 H29 0.9500 . ?
C30 C31 1.335(5) . ?
C30 H30 0.9500 . ?
C31 C32 1.492(5) . ?
C33 H33 0.9500 . ?
C34 H34 0.9500 . ?
C36 H36A 0.9800 . ?
C36 H36B 0.9800 . ?
C36 H36C 0.9800 . ?
C36 H36A 0.98(6) 4_556 ?
C36 H36B 0.9800 4_556 ?
C36 H36C 0.98(6) 4_556 ?
C37 H37A 0.9800 . ?
C37 H37B 0.9800 . ?
C37 H37C 0.9800 . ?
C37 H37A 0.98(6) 4_556 ?
C37 H37B 0.980(2) 4_556 ?
C37 H37C 0.98(6) 4_556 ?

loop_
_geom_torsion_atom_site_label_1
_geom_torsion_atom_site_label_2
_geom_torsion_atom_site_label_3
_geom_torsion_atom_site_label_4
_geom_torsion
_geom_torsion_site_symmetry_1
_geom_torsion_site_symmetry_2
_geom_torsion_site_symmetry_3
_geom_torsion_site_symmetry_4
_geom_torsion_publ_flag
C2 C1 C2 C3 1.2(5) 4_556 . . . ?
C2 C1 C2 C5 -173.0(2) 4_556 . . . ?
C1 C2 C3 C4 -0.9(4) . . . . ?
C5 C2 C3 C4 173.2(3) . . . . ?
C2 C3 C4 C3 0.7(5) . . . 4_556 ?
C2 C3 C4 C12 -172.3(3) . . . . ?
C1 C2 C5 C6 -147.2(3) . . . . ?
C3 C2 C5 C6 38.7(4) . . . . ?
C1 C2 C5 C10 34.5(4) . . . . ?
C3 C2 C5 C10 -139.5(3) . . . . ?
C10 C5 C6 C7 -1.9(4) . . . . ?
C2 C5 C6 C7 179.8(2) . . . . ?
C5 C6 C7 C8 0.6(4) . . . . ?
C6 C7 C8 C9 0.8(4) . . . . ?
C6 C7 C8 C11 -176.7(2) . . . . ?
C7 C8 C9 C10 -0.8(5) . . . . ?
C11 C8 C9 C10 176.7(3) . . . . ?
C8 C9 C10 C5 -0.5(5) . . . . ?
C6 C5 C10 C9 1.9(4) . . . . ?
C2 C5 C10 C9 -179.8(3) . . . . ?
Sc2 O1 C11 O2 -23.8(4) 8_654 . . . ?
Sc2 O1 C11 C8 154.6(2) 8_654 . . . ?
Sc1 O2 C11 O1 13.5(6) 11_656 . . . ?
Sc1 O2 C11 C8 -164.9(3) 11_656 . . . ?
C9 C8 C11 O1 -172.3(3) . . . . ?
C7 C8 C11 O1 5.2(4) . . . . ?
C9 C8 C11 O2 6.2(4) . . . . ?
C7 C8 C11 O2 -176.3(3) . . . . ?
C3 C4 C12 C13 0.8(5) 4_556 . . 4_556 ?
C3 C4 C12 C13 173.7(3) . . . 4_556 ?
C3 C4 C12 C13 -173.7(3) 4_556 . . . ?
C3 C4 C12 C13 -0.7(5) . . . . ?
C13 C12 C13 C14 -2.2(8) 4_556 . . . ?
C4 C12 C13 C14 172.5(4) . . . . ?
C12 C13 C14 C15 -0.9(7) . . . . ?
C13 C14 C15 C14 4.0(8) . . . 4_556 ?
C13 C14 C15 C16 -179.1(4) . . . . ?
Sc1 O3 C16 O3 33.4(7) . . . 4_556 ?
Sc1 O3 C16 C15 -144.6(3) . . . . ?
C14 C15 C16 O3 0.7(6) . . . . ?
C14 C15 C16 O3 177.5(4) 4_556 . . . ?
C14 C15 C16 O3 -177.5(4) . . . 4_556 ?
C14 C15 C16 O3 -0.7(6) 4_556 . . 4_556 ?
C18 C17 C18 C19 1.6(6) 4_556 . . . ?
C18 C17 C18 C21 -173.4(2) 4_556 . . . ?
C17 C18 C19 C20 -1.0(5) . . . . ?
C21 C18 C19 C20 174.0(3) . . . . ?
C18 C19 C20 C19 0.4(6) . . . 4_556 ?
C18 C19 C20 C28 -175.9(3) . . . . ?
C17 C18 C21 C26 -32.9(4) . . . . ?
C19 C18 C21 C26 152.1(3) . . . . ?
C17 C18 C21 C22 142.7(3) . . . . ?
C19 C18 C21 C22 -32.2(4) . . . . ?
C26 C21 C22 C23 3.7(4) . . . . ?
C18 C21 C22 C23 -172.0(3) . . . . ?
C21 C22 C23 C24 -0.8(4) . . . . ?
C22 C23 C24 C25 -2.5(5) . . . . ?
C22 C23 C24 C27 173.0(3) . . . . ?
C23 C24 C25 C26 2.7(5) . . . . ?
C27 C24 C25 C26 -172.8(3) . . . . ?
C22 C21 C26 C25 -3.4(5) . . . . ?
C18 C21 C26 C25 172.3(3) . . . . ?
C24 C25 C26 C21 0.3(5) . . . . ?
Sc2 O4 C27 O5 16.0(5) 9_664 . . . ?
Sc2 O4 C27 C24 -161.3(2) 9_664 . . . ?
Sc1 O5 C27 O4 -30.7(4) 12_666 . . . ?
Sc1 O5 C27 C24 146.6(2) 12_666 . . . ?
C25 C24 C27 O4 -174.2(3) . . . . ?
C23 C24 C27 O4 10.4(4) . . . . ?
C25 C24 C27 O5 8.4(4) . . . . ?
C23 C24 C27 O5 -167.1(3) . . . . ?
C19 C20 C28 C29 0.6(8) . . . . ?
C19 C20 C28 C29 -175.7(6) 4_556 . . . ?
C19 C20 C28 C29 175.7(6) . . . 4_556 ?
C19 C20 C28 C29 -0.6(8) 4_556 . . 4_556 ?
C29 C28 C29 C30 2.4(15) 4_556 . . . ?
C20 C28 C29 C30 177.7(7) . . . . ?
C28 C29 C30 C31 -2.2(13) . . . . ?
C29 C30 C31 C30 1.9(13) . . . 4_556 ?
C29 C30 C31 C32 -174.2(7) . . . . ?
Sc1 O6 C32 O6 -32.5(7) . . . 4_556 ?
Sc1 O6 C32 C31 144.0(3) . . . . ?
C30 C31 C32 O6 -176.4(5) 4_556 . . . ?
C30 C31 C32 O6 -0.4(7) . . . . ?
C30 C31 C32 O6 0.4(7) 4_556 . . 4_556 ?
C30 C31 C32 O6 176.4(5) . . . 4_556 ?
Sc1 O7 C33 O7 -140.7(5) . . . 10_556 ?
C37 N35 C34 O9 180.0 . . . . ?
C36 N35 C34 O9 0.0 . . . . ?
Sc2 O9 C34 N35 0.0 . . . . ?
